data_1516445
loop_
_publ_author_name
'Piepenbrock, Marc-Oliver M.'
'Clarke, Nigel'
'Steed, Jonathan W.'

_publ_section_title
;
 Metal Ion and Anion-Based &#x201C;Tuning&#x201D; of a Supramolecular
 Metallogel&#x2020;
;
_journal_issue 15
_journal_name_full Langmuir
_journal_page_first 8451
_journal_paper_doi 10.1021/la900145n
_journal_volume 25
_journal_year 2009
_chemical_formula_sum 'C96 H112 Cl6 Cu3 N24 O23.6'
_chemical_formula_weight 2383.02
_chemical_name_common CuClMe4
_chemical_name_systematic
;
 ?
;
_space_group_IT_number 2
_symmetry_cell_setting triclinic
_symmetry_space_group_name_Hall '-P 1'
_symmetry_space_group_name_H-M 'P -1'
_atom_sites_solution_hydrogens geom
_atom_sites_solution_primary direct
_atom_sites_solution_secondary difmap
_audit_creation_method SHELXL-97
_cell_angle_alpha 78.5570(10)
_cell_angle_beta 84.283(2)
_cell_angle_gamma 81.9150(10)
_cell_formula_units_Z 1
_cell_length_a 9.1548(3)
_cell_length_b 14.8760(5)
_cell_length_c 22.3887(7)
_cell_measurement_temperature 120(2)
_cell_volume 2950.64(17)
_computing_cell_refinement 'SMART V5.625 (Bruker, 2001)'
_computing_data_collection 'SMART V5.625 (Bruker, 2001)'
_computing_data_reduction 'SAINT+ NT V6.22 (Bruker, 2001)'
_computing_molecular_graphics 'XSeed interface to POVRay'
_computing_publication_material 'CIFTAB (Sheldrick, 1997)'
_computing_structure_refinement 'SHELXL-97 (Sheldrick, 1997)'
_computing_structure_solution 'SHELXS-97 (Sheldrick, 1990)'
_diffrn_ambient_temperature 120(2)
_diffrn_measured_fraction_theta_full 0.997
_diffrn_measured_fraction_theta_max 0.997
_diffrn_measurement_device_type 'Smart 1000'
_diffrn_measurement_method \w
_diffrn_radiation_monochromator graphite
_diffrn_radiation_source 'fine-focus sealed tube'
_diffrn_radiation_type MoK\a
_diffrn_radiation_wavelength 0.71073
_diffrn_reflns_av_R_equivalents 0.0583
_diffrn_reflns_av_sigmaI/netI 0.0973
_diffrn_reflns_limit_h_max 10
_diffrn_reflns_limit_h_min -10
_diffrn_reflns_limit_k_max 17
_diffrn_reflns_limit_k_min -17
_diffrn_reflns_limit_l_max 26
_diffrn_reflns_limit_l_min -26
_diffrn_reflns_number 22353
_diffrn_reflns_theta_full 25.00
_diffrn_reflns_theta_max 25.00
_diffrn_reflns_theta_min 1.54
_diffrn_standards_decay_% 0
_diffrn_standards_number 0
_exptl_absorpt_coefficient_mu 0.746
_exptl_absorpt_correction_T_max 0.9708
_exptl_absorpt_correction_T_min 0.7067
_exptl_absorpt_correction_type empirical
_exptl_crystal_density_diffrn 1.341
_exptl_crystal_density_method 'not measured'
_exptl_crystal_F_000 1234
_exptl_crystal_size_max 0.50
_exptl_crystal_size_mid 0.14
_exptl_crystal_size_min 0.04
_refine_diff_density_max 1.614
_refine_diff_density_min -0.644
_refine_diff_density_rms 0.109
_refine_ls_extinction_coef 0.0038(8)
_refine_ls_extinction_expression Fc^*^=kFc[1+0.001xFc^2^\l^3^/sin(2\q)]^-1/4^
_refine_ls_extinction_method SHELXL
_refine_ls_goodness_of_fit_ref 1.040
_refine_ls_hydrogen_treatment riding
_refine_ls_matrix_type full
_refine_ls_number_parameters 893
_refine_ls_number_reflns 10353
_refine_ls_number_restraints 228
_refine_ls_restrained_S_all 1.050
_refine_ls_R_factor_all 0.1455
_refine_ls_R_factor_gt 0.0756
_refine_ls_shift/su_max 0.000
_refine_ls_shift/su_mean 0.000
_refine_ls_structure_factor_coef Fsqd
_refine_ls_weighting_details 'calc w=1/[\s^2^(Fo^2^)+(0.0987P)^2^+9.9002P] where P=(Fo^2^+2Fc^2^)/3'
_refine_ls_weighting_scheme calc
_refine_ls_wR_factor_gt 0.1874
_refine_ls_wR_factor_ref 0.2298
_reflns_number_gt 5835
_reflns_number_total 10353
_reflns_threshold_expression >2sigma(I)
_cod_data_source_file la900145n_si_002.cif
_cod_data_source_block X:\structs\JWS\Marc_P\CuClMe4\MARC2.CIF
_cod_original_cell_volume 2950.65(17)
_cod_original_sg_symbol_H-M P-1
_cod_original_formula_sum 'C96 H112 Cl6 Cu3 N24 O23.60'
_cod_database_code 1516445

loop_
_symmetry_equiv_pos_as_xyz
'x, y, z'
'-x, -y, -z'

loop_
_atom_site_label
_atom_site_type_symbol
_atom_site_fract_x
_atom_site_fract_y
_atom_site_fract_z
_atom_site_U_iso_or_equiv
_atom_site_adp_type
_atom_site_occupancy
_atom_site_symmetry_multiplicity
_atom_site_calc_flag
_atom_site_refinement_flags
_atom_site_disorder_assembly
_atom_site_disorder_group
Cu1 Cu 0.0000 0.0000 0.5000 0.0297(3) Uani 1 2 d S . .
Cl1 Cl -0.08533(17) 0.12664(10) 0.54694(8) 0.0309(4) Uani 1 1 d . . .
O1A O -0.2619(16) 0.2481(10) 0.2154(6) 0.030(3) Uani 0.399(6) 1 d PU A 2
N1 N -0.1177(6) 0.0587(3) 0.4291(3) 0.0285(13) Uani 1 1 d . . .
C1 C -0.2658(7) 0.0769(4) 0.4362(3) 0.0296(16) Uani 1 1 d . . .
H1 H -0.3131 0.0644 0.4762 0.036 Uiso 1 1 calc R . .
Cu2 Cu -0.14575(9) -0.21211(5) 0.50614(4) 0.0302(3) Uani 1 1 d . . .
Cl2 Cl -0.25057(17) -0.09630(10) 0.55610(8) 0.0282(4) Uani 1 1 d . . .
O2 O -0.3711(17) -0.0422(10) 0.2070(6) 0.046(3) Uani 0.601(6) 1 d PU A 1
N2 N -0.0135(19) 0.1253(10) 0.2696(7) 0.051(4) Uani 0.601(6) 1 d PU A 1
H2 H 0.0786 0.1019 0.2761 0.062 Uiso 0.601(6) 1 calc PR A 1
C2 C -0.3506(9) 0.1122(5) 0.3886(4) 0.043(2) Uani 1 1 d . . .
H2A H -0.4550 0.1240 0.3954 0.051 Uiso 1 1 calc R . .
O3S O 0.191(3) -0.531(4) 0.8791(13) 0.40(3) Uani 0.601(6) 1 d P A 1
O8S O -0.581(3) 0.2986(17) 0.1219(13) 0.220(12) Uani 0.601(6) 1 d P A 1
Cl3 Cl -0.4504(2) -0.35333(14) 0.59401(13) 0.0647(7) Uani 1 1 d . . .
O3 O -0.0479(7) -0.5017(5) 0.7795(4) 0.089(3) Uani 1 1 d . . .
N3 N 0.062(2) 0.1702(12) 0.1698(7) 0.079(5) Uani 0.601(6) 1 d PU A 1
H3 H 0.1541 0.1475 0.1760 0.095 Uiso 0.601(6) 1 calc PR A 1
C3 C -0.2832(11) 0.1307(5) 0.3302(4) 0.055(2) Uani 1 1 d . A .
H3A H -0.3413 0.1531 0.2962 0.066 Uiso 1 1 calc R . .
O4 O -0.2443(5) -0.6884(3) 0.6682(2) 0.0394(12) Uani 1 1 d . . .
N4 N -0.1469(11) -0.1158(7) 0.1742(4) 0.030(2) Uani 0.601(6) 1 d PU A 1
H4 H -0.0671 -0.1525 0.1863 0.036 Uiso 0.601(6) 1 calc PR A 1
C4 C -0.1303(12) 0.1162(5) 0.3217(4) 0.052(2) Uani 1 1 d . . .
N5 N -0.1919(12) -0.1094(7) 0.2746(5) 0.026(2) Uani 0.601(6) 1 d PU A 1
H5 H -0.0968 -0.1272 0.2780 0.031 Uiso 0.601(6) 1 calc PR A 1
C5 C -0.0511(8) 0.0770(5) 0.3728(3) 0.0370(18) Uani 1 1 d . A .
H5A H 0.0533 0.0630 0.3673 0.044 Uiso 1 1 calc R . .
N6 N -0.2745(6) -0.1604(4) 0.4360(3) 0.0291(13) Uani 1 1 d . . .
C6 C -0.047(4) 0.1690(11) 0.2125(14) 0.092(10) Uani 0.601(6) 1 d P A 1
N7 N -0.0433(6) -0.2731(3) 0.5825(3) 0.0319(14) Uani 1 1 d . . .
C7 C 0.004(3) 0.2175(14) 0.1068(8) 0.088(6) Uani 0.601(6) 1 d PU A 1
N8 N -0.1704(7) -0.3591(4) 0.7406(3) 0.0438(16) Uani 1 1 d . . .
H8 H -0.2487 -0.3187 0.7453 0.053 Uiso 1 1 calc R . .
C8 C 0.156(3) 0.1900(17) 0.0740(10) 0.115(8) Uani 0.601(6) 1 d PU A 1
H8A H 0.1881 0.1244 0.0885 0.173 Uiso 0.601(6) 1 calc PR A 1
H8B H 0.2283 0.2271 0.0830 0.173 Uiso 0.601(6) 1 calc PR A 1
H8C H 0.1467 0.2013 0.0298 0.173 Uiso 0.601(6) 1 calc PR A 1
N9 N -0.2563(10) -0.4403(6) 0.8308(3) 0.071(3) Uani 1 1 d . . .
H9 H -0.3147 -0.3885 0.8327 0.085 Uiso 1 1 calc R . .
N10 N -0.4380(6) -0.5726(4) 0.6666(2) 0.0323(14) Uani 1 1 d . . .
H10 H -0.4737 -0.5172 0.6480 0.039 Uiso 1 1 calc R . .
C10 C -0.087(3) 0.1627(13) 0.0822(9) 0.081(6) Uani 0.601(6) 1 d PU A 1
N11 N -0.2220(6) -0.5466(4) 0.6089(3) 0.0343(14) Uani 1 1 d . . .
H11 H -0.2638 -0.4894 0.5981 0.041 Uiso 1 1 calc R . .
C11 C -0.208(2) 0.2065(13) 0.0481(8) 0.078(5) Uani 0.601(6) 1 d PU A 1
H11A H -0.2224 0.2721 0.0377 0.094 Uiso 0.601(6) 1 calc PR A 1
N12 N 0.0915(6) -0.6734(4) 0.5315(3) 0.0339(14) Uani 1 1 d . . .
C12 C -0.302(3) 0.1589(15) 0.0303(9) 0.089(6) Uani 0.601(6) 1 d PU A 1
H12 H -0.3730 0.1911 0.0031 0.107 Uiso 0.601(6) 1 calc PR A 1
C13 C -0.3008(19) 0.0625(10) 0.0498(7) 0.051(4) Uani 0.601(6) 1 d PU A 1
H13 H -0.3729 0.0304 0.0383 0.062 Uiso 0.601(6) 1 calc PR A 1
C14 C -0.1866(19) 0.0160(11) 0.0875(6) 0.047(4) Uani 0.601(6) 1 d PU A 1
C15 C -0.0860(18) 0.0639(10) 0.1045(6) 0.056(4) Uani 0.601(6) 1 d PU A 1
H15 H -0.0140 0.0320 0.1315 0.067 Uiso 0.601(6) 1 calc PR A 1
C16 C -0.1683(14) -0.0908(9) 0.1072(5) 0.035(3) Uani 0.601(6) 1 d PU A 1
C17 C -0.2984(15) -0.1368(10) 0.0938(6) 0.046(3) Uani 0.601(6) 1 d PU A 1
H17A H -0.2828 -0.2032 0.1107 0.069 Uiso 0.601(6) 1 calc PR A 1
H17B H -0.3048 -0.1275 0.0495 0.069 Uiso 0.601(6) 1 calc PR A 1
H17C H -0.3906 -0.1091 0.1126 0.069 Uiso 0.601(6) 1 calc PR A 1
C18 C -0.0265(15) -0.1335(11) 0.0752(6) 0.049(4) Uani 0.601(6) 1 d PU A 1
H18A H 0.0577 -0.1040 0.0823 0.074 Uiso 0.601(6) 1 calc PR A 1
H18B H -0.0376 -0.1238 0.0312 0.074 Uiso 0.601(6) 1 calc PR A 1
H18C H -0.0094 -0.1999 0.0917 0.074 Uiso 0.601(6) 1 calc PR A 1
C19 C -0.2461(13) -0.0839(8) 0.2168(5) 0.025(3) Uani 0.601(6) 1 d PU A 1
C20 C -0.2912(11) -0.1067(6) 0.3291(4) 0.049(2) Uani 1 1 d . . .
C21 C -0.4441(10) -0.0823(5) 0.3380(4) 0.047(2) Uani 1 1 d . A .
H21 H -0.5017 -0.0542 0.3047 0.056 Uiso 1 1 calc R . .
C22 C -0.5085(8) -0.1007(5) 0.3974(3) 0.0348(17) Uani 1 1 d . . .
H22 H -0.6123 -0.0868 0.4051 0.042 Uiso 1 1 calc R A .
C23 C -0.4215(7) -0.1389(4) 0.4449(3) 0.0309(16) Uani 1 1 d . A .
H23 H -0.4668 -0.1505 0.4853 0.037 Uiso 1 1 calc R . .
C24 C -0.2125(8) -0.1446(5) 0.3791(3) 0.0377(18) Uani 1 1 d . A .
H24 H -0.1086 -0.1603 0.3728 0.045 Uiso 1 1 calc R . .
C25 C 0.1048(7) -0.2917(4) 0.5845(4) 0.0339(17) Uani 1 1 d . . .
H25 H 0.1665 -0.2762 0.5482 0.041 Uiso 1 1 calc R . .
C26 C 0.1692(8) -0.3331(5) 0.6387(4) 0.0358(17) Uani 1 1 d . . .
H26 H 0.2738 -0.3450 0.6391 0.043 Uiso 1 1 calc R . .
C27 C 0.0810(7) -0.3572(4) 0.6923(4) 0.0353(17) Uani 1 1 d . . .
H27 H 0.1239 -0.3849 0.7295 0.042 Uiso 1 1 calc R . .
C28 C -0.0718(7) -0.3396(5) 0.6897(4) 0.0346(17) Uani 1 1 d . . .
C29 C -0.1290(7) -0.2966(4) 0.6347(3) 0.0324(17) Uani 1 1 d . . .
H29 H -0.2333 -0.2829 0.6335 0.039 Uiso 1 1 calc R . .
C30 C -0.1510(11) -0.4401(7) 0.7849(4) 0.058(3) Uani 1 1 d . . .
C31 C -0.2803(15) -0.5213(9) 0.8778(4) 0.094(4) Uani 1 1 d . . .
C32 C -0.136(2) -0.5551(11) 0.9135(6) 0.166(9) Uani 1 1 d . . .
H32A H -0.0494 -0.5584 0.8841 0.249 Uiso 1 1 calc R . .
H32B H -0.1439 -0.6164 0.9386 0.249 Uiso 1 1 calc R . .
H32C H -0.1253 -0.5114 0.9398 0.249 Uiso 1 1 calc R . .
C33 C -0.415(2) -0.4914(11) 0.9194(6) 0.180(10) Uani 1 1 d . . .
H33A H -0.3922 -0.4417 0.9386 0.270 Uiso 1 1 calc R . .
H33B H -0.4373 -0.5443 0.9512 0.270 Uiso 1 1 calc R . .
H33C H -0.5002 -0.4693 0.8951 0.270 Uiso 1 1 calc R . .
C34 C -0.3220(10) -0.6008(7) 0.8508(4) 0.057(3) Uani 1 1 d . . .
C35 C -0.2999(10) -0.6931(7) 0.8811(4) 0.058(3) Uani 1 1 d . . .
H35 H -0.2496 -0.7086 0.9176 0.069 Uiso 1 1 calc R . .
C36 C -0.3503(9) -0.7607(6) 0.8586(4) 0.056(2) Uani 1 1 d . . .
H36 H -0.3348 -0.8228 0.8799 0.067 Uiso 1 1 calc R . .
C37 C -0.4232(8) -0.7414(5) 0.8057(4) 0.0412(19) Uani 1 1 d . . .
H37 H -0.4559 -0.7899 0.7906 0.049 Uiso 1 1 calc R . .
C38 C -0.4486(8) -0.6505(5) 0.7744(3) 0.0342(17) Uani 1 1 d . . .
C39 C -0.3959(9) -0.5825(6) 0.7975(3) 0.045(2) Uani 1 1 d . . .
H39 H -0.4108 -0.5206 0.7759 0.054 Uiso 1 1 calc R . .
C40 C -0.5325(8) -0.6233(5) 0.7163(3) 0.0343(17) Uani 1 1 d . . .
C41 C -0.6708(8) -0.5546(5) 0.7271(4) 0.0396(18) Uani 1 1 d . . .
H41A H -0.6409 -0.5005 0.7393 0.059 Uiso 1 1 calc R . .
H41B H -0.7374 -0.5847 0.7596 0.059 Uiso 1 1 calc R . .
H41C H -0.7219 -0.5350 0.6894 0.059 Uiso 1 1 calc R . .
C42 C -0.5818(9) -0.7050(5) 0.6954(4) 0.045(2) Uani 1 1 d . . .
H42A H -0.6293 -0.6833 0.6569 0.067 Uiso 1 1 calc R . .
H42B H -0.6523 -0.7341 0.7266 0.067 Uiso 1 1 calc R . .
H42C H -0.4956 -0.7502 0.6892 0.067 Uiso 1 1 calc R . .
C43 C -0.3004(8) -0.6077(5) 0.6488(3) 0.0328(16) Uani 1 1 d . . .
C44 C -0.0771(8) -0.5711(4) 0.5842(3) 0.0311(16) Uani 1 1 d . . .
C45 C 0.0322(8) -0.5176(5) 0.5849(3) 0.0365(17) Uani 1 1 d . . .
H45 H 0.0122 -0.4644 0.6032 0.044 Uiso 1 1 calc R . .
C46 C 0.1718(8) -0.5412(5) 0.5588(4) 0.0402(19) Uani 1 1 d . . .
H46 H 0.2486 -0.5044 0.5585 0.048 Uiso 1 1 calc R . .
C47 C 0.1975(8) -0.6200(5) 0.5330(4) 0.0421(19) Uani 1 1 d . . .
H47 H 0.2941 -0.6369 0.5156 0.051 Uiso 1 1 calc R . .
C48 C -0.0451(7) -0.6486(4) 0.5568(3) 0.0317(16) Uani 1 1 d . . .
H48 H -0.1215 -0.6853 0.5560 0.038 Uiso 1 1 calc R . .
O1S O 0.2883(10) 0.1282(6) 0.2942(4) 0.108(3) Uani 1 1 d . . .
O2S O -0.4957(9) -0.3259(6) 0.7300(4) 0.118(3) Uani 1 1 d . . .
O4S O 0.0141(7) -0.3044(6) 0.2460(3) 0.094(3) Uani 1 1 d . . .
O5S O 0.1642(9) -0.1245(4) 0.3030(3) 0.082(2) Uani 1 1 d . . .
O6S O 0.2624(14) -0.0043(8) 0.1948(5) 0.157(5) Uani 1 1 d . . .
O7S O -0.341(2) 0.3610(16) 0.1684(11) 0.181(9) Uani 0.601(6) 1 d P A 1
O9S O -0.4954(18) 0.1411(9) 0.1997(7) 0.097(6) Uani 0.601(6) 1 d P A 1
N3A N -0.037(2) 0.2295(14) 0.1675(8) 0.050(5) Uani 0.399(6) 1 d PU A 2
H3A1 H 0.0574 0.2066 0.1676 0.060 Uiso 0.399(6) 1 calc PR A 2
C8A C 0.057(2) 0.2870(17) 0.0690(11) 0.056(6) Uani 0.399(6) 1 d PU A 2
H8A1 H 0.0440 0.3144 0.0260 0.084 Uiso 0.399(6) 1 calc PR A 2
H8A2 H 0.0852 0.2201 0.0730 0.084 Uiso 0.399(6) 1 calc PR A 2
H8A3 H 0.1342 0.3146 0.0836 0.084 Uiso 0.399(6) 1 calc PR A 2
C11A C -0.329(2) 0.2846(16) 0.0537(9) 0.051(5) Uani 0.399(6) 1 d PU A 2
H11B H -0.3413 0.3502 0.0449 0.061 Uiso 0.399(6) 1 calc PR A 2
C12A C -0.430(3) 0.2380(18) 0.0341(11) 0.066(7) Uani 0.399(6) 1 d PU A 2
H12A H -0.5125 0.2698 0.0130 0.080 Uiso 0.399(6) 1 calc PR A 2
C9A C -0.142(3) 0.3820(18) 0.1086(11) 0.062(6) Uani 0.399(6) 1 d PU A 2
H9A1 H -0.0735 0.4149 0.1244 0.092 Uiso 0.399(6) 1 calc PR A 2
H9A2 H -0.2331 0.3797 0.1357 0.092 Uiso 0.399(6) 1 calc PR A 2
H9A3 H -0.1662 0.4145 0.0676 0.092 Uiso 0.399(6) 1 calc PR A 2
C10A C -0.211(3) 0.2400(16) 0.0852(11) 0.055(6) Uiso 0.399(6) 1 d P A 2
C6A C -0.114(2) 0.2019(18) 0.2121(11) 0.016(4) Uani 0.399(6) 1 d PU A 2
C14A C -0.293(3) 0.0882(18) 0.0800(12) 0.055(6) Uani 0.399(6) 1 d PU A 2
N2A N -0.0806(19) 0.1446(14) 0.2641(10) 0.028(5) Uani 0.399(6) 1 d PU A 2
H2A1 H 0.0075 0.1142 0.2580 0.034 Uiso 0.399(6) 1 calc PR A 2
C15A C -0.182(3) 0.1481(16) 0.0965(9) 0.046(5) Uani 0.399(6) 1 d PU A 2
H15A H -0.0930 0.1192 0.1145 0.055 Uiso 0.399(6) 1 calc PR A 2
C13A C -0.405(3) 0.1451(18) 0.0468(10) 0.058(6) Uani 0.399(6) 1 d PU A 2
H13A H -0.4714 0.1138 0.0310 0.070 Uiso 0.399(6) 1 calc PR A 2
O2A O -0.451(2) 0.0042(14) 0.2080(8) 0.066(5) Uani 0.399(6) 1 d PU A 2
N4A N -0.232(2) -0.0486(13) 0.1589(8) 0.056(5) Uani 0.399(6) 1 d PU A 2
H4A H -0.1465 -0.0829 0.1660 0.067 Uiso 0.399(6) 1 calc PR A 2
C16A C -0.265(3) -0.0128(19) 0.0953(11) 0.057(6) Uani 0.399(6) 1 d PU A 2
C17A C -0.397(3) -0.060(2) 0.0832(13) 0.075(8) Uani 0.399(6) 1 d PU A 2
H17D H -0.3749 -0.1270 0.0959 0.113 Uiso 0.399(6) 1 calc PR A 2
H17E H -0.4125 -0.0449 0.0395 0.113 Uiso 0.399(6) 1 calc PR A 2
H17F H -0.4861 -0.0375 0.1065 0.113 Uiso 0.399(6) 1 calc PR A 2
N5A N -0.255(2) -0.0739(13) 0.2640(9) 0.039(5) Uani 0.399(6) 1 d PU A 2
H5A1 H -0.1589 -0.0826 0.2560 0.047 Uiso 0.399(6) 1 calc PR A 2
C18A C -0.131(3) -0.0452(19) 0.0563(12) 0.073(7) Uani 0.399(6) 1 d PU A 2
H18D H -0.0998 -0.1108 0.0716 0.109 Uiso 0.399(6) 1 calc PR A 2
H18E H -0.0508 -0.0092 0.0582 0.109 Uiso 0.399(6) 1 calc PR A 2
H18F H -0.1570 -0.0368 0.0139 0.109 Uiso 0.399(6) 1 calc PR A 2
C19A C -0.326(3) -0.032(2) 0.2078(14) 0.022(7) Uiso 0.399(6) 1 d P A 2
C7A C -0.086(3) 0.305(2) 0.1063(9) 0.049(6) Uani 0.399(6) 1 d PU A 2
O1 O -0.181(2) 0.2153(9) 0.2074(7) 0.070(5) Uani 0.601(6) 1 d PU A 1
O10S O -0.547(2) 0.203(2) 0.1924(8) 0.088(7) Uani 0.399(6) 1 d P A 2
C9 C -0.029(6) 0.316(3) 0.092(2) 0.22(3) Uani 0.601(6) 1 d PU A 1
H9A H 0.0236 0.3397 0.0532 0.337 Uiso 0.601(6) 1 calc PR A 1
H9B H 0.0016 0.3436 0.1245 0.337 Uiso 0.601(6) 1 calc PR A 1
H9C H -0.1362 0.3330 0.0888 0.337 Uiso 0.601(6) 1 calc PR A 1

loop_
_atom_site_aniso_label
_atom_site_aniso_U_11
_atom_site_aniso_U_22
_atom_site_aniso_U_33
_atom_site_aniso_U_23
_atom_site_aniso_U_13
_atom_site_aniso_U_12
Cu1 0.0270(6) 0.0206(6) 0.0407(7) -0.0108(5) -0.0064(5) 0.0093(5)
Cl1 0.0250(8) 0.0193(8) 0.0480(11) -0.0113(7) 0.0093(7) -0.0024(6)
O1A 0.025(6) 0.045(7) 0.019(6) 0.007(5) -0.009(5) -0.017(6)
N1 0.029(3) 0.014(3) 0.042(4) -0.005(2) -0.002(3) -0.001(2)
C1 0.026(4) 0.017(3) 0.041(4) 0.002(3) -0.008(3) 0.004(3)
Cu2 0.0239(5) 0.0164(4) 0.0464(6) -0.0045(4) 0.0035(4) 0.0048(3)
Cl2 0.0242(8) 0.0183(8) 0.0391(10) -0.0034(7) 0.0016(7) 0.0018(6)
O2 0.054(8) 0.040(6) 0.036(6) 0.009(4) -0.015(6) 0.001(7)
N2 0.067(9) 0.038(7) 0.050(7) 0.002(6) -0.025(7) -0.011(7)
C2 0.047(5) 0.020(4) 0.062(6) -0.008(4) -0.023(4) 0.004(3)
O3S 0.20(3) 0.89(10) 0.20(3) -0.24(4) 0.10(2) -0.29(5)
O8S 0.21(3) 0.16(2) 0.27(3) -0.04(2) 0.00(2) 0.020(18)
Cl3 0.0292(10) 0.0340(11) 0.121(2) -0.0052(12) 0.0148(11) 0.0042(8)
O3 0.048(4) 0.065(5) 0.130(7) 0.060(4) -0.040(4) -0.018(3)
N3 0.123(10) 0.074(9) 0.051(8) 0.006(7) -0.030(8) -0.057(8)
C3 0.080(7) 0.026(4) 0.062(6) -0.005(4) -0.039(5) -0.001(4)
O4 0.045(3) 0.029(3) 0.038(3) -0.002(2) -0.002(2) 0.009(2)
N4 0.038(5) 0.038(5) 0.014(4) 0.003(4) -0.014(4) -0.008(4)
C4 0.096(7) 0.031(4) 0.035(5) -0.005(4) -0.001(5) -0.030(5)
N5 0.031(5) 0.020(5) 0.024(5) 0.000(4) -0.008(4) 0.003(4)
C5 0.042(4) 0.027(4) 0.043(5) -0.004(3) -0.002(4) -0.012(3)
N6 0.032(3) 0.021(3) 0.034(3) -0.009(2) 0.010(3) -0.003(2)
C6 0.13(2) 0.013(8) 0.13(2) 0.009(11) -0.10(2) 0.005(11)
N7 0.025(3) 0.015(3) 0.050(4) 0.004(3) 0.003(3) 0.000(2)
C7 0.134(11) 0.085(10) 0.063(9) -0.005(8) -0.030(8) -0.065(9)
N8 0.038(4) 0.037(4) 0.050(4) 0.006(3) 0.003(3) -0.009(3)
C8 0.145(12) 0.123(12) 0.100(11) -0.018(9) -0.044(10) -0.072(10)
N9 0.114(7) 0.078(6) 0.034(4) -0.003(4) -0.001(4) -0.068(5)
N10 0.039(3) 0.027(3) 0.028(3) -0.005(3) -0.001(3) 0.008(3)
C10 0.112(11) 0.077(9) 0.068(9) -0.001(7) -0.023(9) -0.063(9)
N11 0.040(3) 0.017(3) 0.043(4) -0.009(3) 0.004(3) 0.004(2)
C11 0.126(11) 0.059(8) 0.053(8) 0.012(7) -0.035(8) -0.037(8)
N12 0.029(3) 0.021(3) 0.052(4) -0.007(3) -0.001(3) -0.002(2)
C12 0.107(11) 0.087(10) 0.071(10) 0.013(8) -0.027(9) -0.026(9)
C13 0.083(9) 0.047(7) 0.027(7) 0.000(6) -0.014(7) -0.020(7)
C14 0.069(8) 0.050(8) 0.026(6) 0.005(6) -0.015(6) -0.026(7)
C15 0.091(9) 0.057(8) 0.025(6) 0.012(6) -0.025(6) -0.046(7)
C16 0.046(6) 0.046(7) 0.016(5) -0.003(5) 0.002(5) -0.023(5)
C17 0.056(7) 0.051(7) 0.033(6) -0.002(6) -0.010(6) -0.019(6)
C18 0.059(7) 0.073(8) 0.022(6) -0.012(6) -0.002(6) -0.024(6)
C19 0.038(6) 0.024(5) 0.013(6) 0.004(4) -0.007(5) -0.007(5)
C20 0.080(6) 0.046(5) 0.033(5) -0.023(4) 0.023(4) -0.045(5)
C21 0.083(7) 0.029(4) 0.035(5) -0.005(3) -0.021(4) -0.017(4)
C22 0.043(4) 0.026(4) 0.036(4) -0.010(3) -0.009(3) 0.004(3)
C23 0.035(4) 0.026(4) 0.028(4) -0.004(3) 0.004(3) 0.002(3)
C24 0.043(4) 0.039(4) 0.038(5) -0.024(4) 0.012(4) -0.017(3)
C25 0.021(3) 0.016(3) 0.064(5) -0.011(3) 0.007(3) -0.003(3)
C26 0.026(4) 0.023(4) 0.058(5) -0.011(4) -0.005(4) 0.000(3)
C27 0.030(4) 0.021(3) 0.054(5) -0.003(3) -0.006(3) -0.004(3)
C28 0.027(4) 0.022(3) 0.051(5) 0.001(3) 0.001(3) -0.005(3)
C29 0.019(3) 0.021(3) 0.051(5) 0.002(3) 0.003(3) 0.000(3)
C30 0.063(6) 0.058(6) 0.053(6) 0.024(5) -0.025(5) -0.038(5)
C31 0.155(12) 0.114(9) 0.031(5) 0.007(6) -0.016(6) -0.097(9)
C32 0.26(2) 0.182(15) 0.078(9) 0.067(10) -0.107(12) -0.173(16)
C33 0.35(3) 0.157(14) 0.072(9) -0.077(10) 0.112(13) -0.174(17)
C34 0.075(6) 0.076(6) 0.026(4) 0.005(4) -0.006(4) -0.051(5)
C35 0.056(5) 0.082(7) 0.032(5) 0.017(5) -0.011(4) -0.031(5)
C36 0.050(5) 0.058(6) 0.050(6) 0.014(5) -0.003(4) -0.008(4)
C37 0.044(4) 0.036(4) 0.042(5) -0.003(4) 0.005(4) -0.009(3)
C38 0.037(4) 0.032(4) 0.032(4) -0.001(3) -0.001(3) -0.010(3)
C39 0.057(5) 0.046(5) 0.034(4) 0.000(4) -0.006(4) -0.020(4)
C40 0.033(4) 0.030(4) 0.043(4) -0.013(3) -0.003(3) -0.003(3)
C41 0.039(4) 0.038(4) 0.040(4) -0.006(4) -0.004(3) -0.001(3)
C42 0.047(5) 0.041(5) 0.052(5) -0.013(4) -0.011(4) -0.012(4)
C43 0.044(4) 0.024(4) 0.031(4) -0.013(3) -0.004(3) 0.005(3)
C44 0.037(4) 0.021(3) 0.031(4) -0.002(3) -0.001(3) 0.005(3)
C45 0.049(5) 0.020(3) 0.040(4) -0.006(3) -0.007(4) 0.000(3)
C46 0.045(4) 0.020(4) 0.056(5) -0.003(3) -0.009(4) -0.005(3)
C47 0.038(4) 0.023(4) 0.060(5) 0.002(4) -0.006(4) 0.004(3)
C48 0.024(3) 0.025(4) 0.045(4) -0.010(3) -0.002(3) 0.004(3)
O1S 0.124(7) 0.113(7) 0.081(6) -0.026(5) -0.022(5) 0.022(5)
O2S 0.091(6) 0.112(7) 0.140(8) -0.003(6) -0.065(6) 0.040(5)
O4S 0.053(4) 0.154(8) 0.074(5) -0.022(5) -0.004(4) -0.014(4)
O5S 0.154(7) 0.041(4) 0.042(4) -0.003(3) 0.006(4) -0.001(4)
O6S 0.208(12) 0.176(11) 0.101(7) 0.003(7) -0.010(8) -0.119(10)
O7S 0.118(15) 0.18(2) 0.22(2) -0.031(17) -0.006(15) 0.033(14)
O9S 0.127(13) 0.051(8) 0.116(12) -0.027(8) -0.073(10) 0.037(8)
N3A 0.056(9) 0.074(10) 0.025(8) -0.008(7) 0.001(7) -0.028(8)
C8A 0.039(9) 0.053(10) 0.063(10) 0.023(8) 0.007(8) -0.017(8)
C11A 0.053(9) 0.060(10) 0.036(9) 0.003(8) -0.003(8) -0.015(8)
C12A 0.068(11) 0.073(11) 0.057(11) -0.002(9) -0.011(9) -0.014(9)
C9A 0.069(11) 0.069(11) 0.050(10) -0.003(9) -0.020(9) -0.022(9)
C6A 0.009(6) 0.017(6) 0.022(6) -0.001(4) 0.002(4) -0.002(4)
C14A 0.058(10) 0.057(11) 0.045(10) 0.003(9) 0.000(9) -0.012(9)
N2A 0.019(7) 0.035(9) 0.024(8) -0.005(7) 0.013(7) 0.006(7)
C15A 0.054(10) 0.060(10) 0.026(8) -0.022(8) -0.009(8) 0.011(8)
C13A 0.076(11) 0.068(11) 0.037(9) -0.025(8) -0.020(9) 0.001(9)
O2A 0.061(9) 0.082(10) 0.058(9) -0.010(8) -0.007(7) -0.020(8)
N4A 0.067(9) 0.059(9) 0.045(9) -0.012(7) -0.005(8) -0.017(8)
C16A 0.070(11) 0.068(11) 0.039(10) -0.020(9) -0.004(9) -0.010(9)
C17A 0.084(12) 0.083(12) 0.068(12) -0.019(10) -0.013(9) -0.028(10)
N5A 0.039(9) 0.046(9) 0.033(9) -0.008(7) 0.008(7) -0.014(7)
C18A 0.072(11) 0.078(12) 0.066(11) -0.007(10) 0.000(9) -0.019(9)
C7A 0.043(9) 0.083(11) 0.009(8) 0.009(8) -0.003(7) 0.012(8)
O1 0.075(9) 0.048(7) 0.078(8) 0.027(6) -0.045(8) -0.006(7)
O10S 0.078(14) 0.15(2) 0.042(11) -0.011(14) -0.009(10) -0.051(15)
C9 0.23(3) 0.22(3) 0.22(3) -0.032(13) -0.029(12) -0.032(12)

loop_
_atom_type_symbol
_atom_type_description
_atom_type_scat_dispersion_real
_atom_type_scat_dispersion_imag
_atom_type_scat_source
C C 0.0033 0.0016 'International Tables Vol C Tables 4.2.6.8 and 6.1.1.4'
H H 0.0000 0.0000 'International Tables Vol C Tables 4.2.6.8 and 6.1.1.4'
N N 0.0061 0.0033 'International Tables Vol C Tables 4.2.6.8 and 6.1.1.4'
O O 0.0106 0.0060 'International Tables Vol C Tables 4.2.6.8 and 6.1.1.4'
Cl Cl 0.1484 0.1585 'International Tables Vol C Tables 4.2.6.8 and 6.1.1.4'
Cu Cu 0.3201 1.2651 'International Tables Vol C Tables 4.2.6.8 and 6.1.1.4'

loop_
_geom_angle_atom_site_label_1
_geom_angle_atom_site_label_2
_geom_angle_atom_site_label_3
_geom_angle
_geom_angle_site_symmetry_1
_geom_angle_site_symmetry_3
N1 Cu1 N1 180.0(2) . 2_556
N1 Cu1 Cl1 89.54(15) . .
N1 Cu1 Cl1 90.46(15) 2_556 .
N1 Cu1 Cl1 90.46(15) . 2_556
N1 Cu1 Cl1 89.54(15) 2_556 2_556
Cl1 Cu1 Cl1 180.00(7) . 2_556
Cu1 Cl1 Cu2 90.45(5) . 2_556
C5 N1 C1 118.6(6) . .
C5 N1 Cu1 120.4(5) . .
C1 N1 Cu1 120.9(5) . .
N1 C1 C2 122.7(7) . .
N6 Cu2 N7 171.4(2) . .
N6 Cu2 N12 87.4(2) . 2_546
N7 Cu2 N12 91.9(2) . 2_546
N6 Cu2 Cl2 90.45(15) . .
N7 Cu2 Cl2 88.48(16) . .
N12 Cu2 Cl2 168.15(17) 2_546 .
N6 Cu2 Cl1 94.25(16) . 2_556
N7 Cu2 Cl1 94.33(16) . 2_556
N12 Cu2 Cl1 96.13(16) 2_546 2_556
Cl2 Cu2 Cl1 95.65(6) . 2_556
C6 N2 C4 121(2) . .
C1 C2 C3 119.2(8) . .
C6 N3 C7 110.1(19) . .
C2 C3 C4 119.4(8) . .
C19 N4 C16 122.5(10) . .
N2A C4 C3 112.7(12) . .
N2A C4 C5 129.4(12) . .
C3 C4 C5 117.8(8) . .
N2A C4 N2 25.8(8) . .
C3 C4 N2 138.1(10) . .
C5 C4 N2 104.0(9) . .
C19 N5 C20 120.5(10) . .
N1 C5 C4 122.1(7) . .
C24 N6 C23 118.3(6) . .
C24 N6 Cu2 119.6(5) . .
C23 N6 Cu2 122.1(5) . .
N3 C6 O1 127(2) . .
N3 C6 N2 116(2) . .
O1 C6 N2 117(3) . .
C25 N7 C29 118.2(6) . .
C25 N7 Cu2 124.0(5) . .
C29 N7 Cu2 117.8(4) . .
C9 C7 C10 118(3) . .
C9 C7 C8 108(3) . .
C10 C7 C8 99.7(18) . .
C9 C7 N3 120(2) . .
C10 C7 N3 114.0(15) . .
C8 C7 N3 90.8(18) . .
C28 N8 C30 123.1(7) . .
C30 N9 C31 124.0(10) . .
C43 N10 C40 123.0(6) . .
C11 C10 C7 120.2(19) . .
C11 C10 C15 115.4(15) . .
C7 C10 C15 122.2(17) . .
C43 N11 C44 123.1(5) . .
C12 C11 C10 122.0(18) . .
C47 N12 C48 117.8(6) . .
C47 N12 Cu2 118.5(5) . 2_546
C48 N12 Cu2 123.7(5) . 2_546
C11 C12 C13 123.2(19) . .
C12 C13 C14 116.7(16) . .
C15 C14 C13 120.6(14) . .
C15 C14 C16 118.5(13) . .
C13 C14 C16 120.8(13) . .
C14 C15 C10 121.5(15) . .
N4 C16 C17 109.1(9) . .
N4 C16 C18 105.8(10) . .
C17 C16 C18 108.1(11) . .
N4 C16 C14 109.2(10) . .
C17 C16 C14 114.3(12) . .
C18 C16 C14 110.0(11) . .
O2 C19 N4 125.3(11) . .
O2 C19 N5 124.0(12) . .
N4 C19 N5 110.6(10) . .
C24 C20 C21 118.8(7) . .
C24 C20 N5 108.2(8) . .
C21 C20 N5 132.7(9) . .
C24 C20 N5A 136.0(11) . .
C21 C20 N5A 104.9(11) . .
N5 C20 N5A 29.9(7) . .
C22 C21 C20 117.6(7) . .
C23 C22 C21 119.9(7) . .
N6 C23 C22 122.1(6) . .
N6 C24 C20 123.3(7) . .
N7 C25 C26 121.3(7) . .
C27 C26 C25 120.4(6) . .
C26 C27 C28 118.1(7) . .
C29 C28 C27 118.8(7) . .
C29 C28 N8 118.2(6) . .
C27 C28 N8 123.0(7) . .
N7 C29 C28 123.1(6) . .
O3 C30 N9 126.7(8) . .
O3 C30 N8 121.7(9) . .
N9 C30 N8 111.6(9) . .
N9 C31 C33 106.4(12) . .
N9 C31 C34 112.1(7) . .
C33 C31 C34 106.5(9) . .
N9 C31 C32 109.6(9) . .
C33 C31 C32 112.6(11) . .
C34 C31 C32 109.8(11) . .
C39 C34 C35 117.1(8) . .
C39 C34 C31 120.6(9) . .
C35 C34 C31 122.0(8) . .
C36 C35 C34 120.3(8) . .
C35 C36 C37 121.8(8) . .
C36 C37 C38 119.8(8) . .
C39 C38 C37 117.9(7) . .
C39 C38 C40 119.2(6) . .
C37 C38 C40 122.9(7) . .
C38 C39 C34 123.0(8) . .
N10 C40 C42 110.0(6) . .
N10 C40 C38 109.1(5) . .
C42 C40 C38 113.7(6) . .
N10 C40 C41 106.0(5) . .
C42 C40 C41 108.3(6) . .
C38 C40 C41 109.5(6) . .
O4 C43 N10 123.7(7) . .
O4 C43 N11 121.4(6) . .
N10 C43 N11 114.8(6) . .
C45 C44 C48 119.1(6) . .
C45 C44 N11 120.6(6) . .
C48 C44 N11 120.3(6) . .
C44 C45 C46 119.7(7) . .
C45 C46 C47 118.6(7) . .
N12 C47 C46 122.7(7) . .
N12 C48 C44 122.1(6) . .
C6A N3A C7A 128(2) . .
C10A C11A C12A 123(2) . .
C13A C12A C11A 116(2) . .
C15A C10A C11A 122(2) . .
C15A C10A C7A 118(2) . .
C11A C10A C7A 119(2) . .
N3A C6A N2A 131(2) . .
N3A C6A O1A 116(2) . .
N2A C6A O1A 112.5(15) . .
C13A C14A C16A 130(3) . .
C13A C14A C15A 110(2) . .
C16A C14A C15A 120(2) . .
C4 N2A C6A 143.6(16) . .
C10A C15A C14A 120(2) . .
C12A C13A C14A 129(3) . .
C19A N4A C16A 124(2) . .
C14A C16A N4A 114(2) . .
C14A C16A C18A 109(2) . .
N4A C16A C18A 106(2) . .
C14A C16A C17A 112(2) . .
N4A C16A C17A 107(2) . .
C18A C16A C17A 108(2) . .
C19A N5A C20 141.3(18) . .
O2A C19A N4A 128(3) . .
O2A C19A N5A 122(2) . .
N4A C19A N5A 109(2) . .
C9A C7A C8A 121(3) . .
C9A C7A N3A 123(2) . .
C8A C7A N3A 95.2(16) . .
C9A C7A C10A 111(2) . .
C8A C7A C10A 106.8(19) . .
N3A C7A C10A 95.8(18) . .

loop_
_geom_bond_atom_site_label_1
_geom_bond_atom_site_label_2
_geom_bond_distance
_geom_bond_site_symmetry_2
Cu1 N1 1.993(6) .
Cu1 N1 1.993(6) 2_556
Cu1 Cl1 2.3392(15) .
Cu1 Cl1 2.3392(15) 2_556
Cl1 Cu2 2.6760(17) 2_556
O1A C6A 1.43(2) .
N1 C5 1.340(9) .
N1 C1 1.344(8) .
C1 C2 1.356(10) .
Cu2 N6 2.019(6) .
Cu2 N7 2.023(6) .
Cu2 N12 2.026(6) 2_546
Cu2 Cl2 2.2860(17) .
Cu2 Cl1 2.6760(17) 2_556
O2 C19 1.241(18) .
N2 C6 1.36(3) .
N2 C4 1.501(19) .
C2 C3 1.383(12) .
O3 C30 1.235(12) .
N3 C6 1.31(4) .
N3 C7 1.56(2) .
C3 C4 1.386(13) .
O4 C43 1.248(8) .
N4 C19 1.360(15) .
N4 C16 1.496(14) .
C4 N2A 1.33(2) .
C4 C5 1.399(11) .
N5 C19 1.393(15) .
N5 C20 1.451(13) .
N6 C24 1.333(9) .
N6 C23 1.343(8) .
C6 O1 1.32(3) .
N7 C25 1.348(8) .
N7 C29 1.354(9) .
C7 C9 1.44(5) .
C7 C10 1.45(2) .
C7 C8 1.55(3) .
N8 C28 1.392(9) .
N8 C30 1.402(10) .
N9 C30 1.336(12) .
N9 C31 1.460(12) .
N10 C43 1.348(9) .
N10 C40 1.486(9) .
C10 C11 1.42(3) .
C10 C15 1.45(2) .
N11 C43 1.369(9) .
N11 C44 1.414(8) .
C11 C12 1.32(3) .
N12 C47 1.345(9) .
N12 C48 1.354(8) .
N12 Cu2 2.026(6) 2_546
C12 C13 1.41(2) .
C13 C14 1.42(2) .
C14 C15 1.36(2) .
C14 C16 1.55(2) .
C16 C17 1.536(17) .
C16 C18 1.538(18) .
C20 C24 1.374(12) .
C20 C21 1.400(12) .
C20 N5A 1.46(2) .
C21 C22 1.392(11) .
C22 C23 1.374(9) .
C25 C26 1.394(10) .
C26 C27 1.391(10) .
C27 C28 1.391(9) .
C28 C29 1.387(10) .
C31 C33 1.54(2) .
C31 C34 1.538(13) .
C31 C32 1.581(19) .
C34 C39 1.392(11) .
C34 C35 1.402(13) .
C35 C36 1.363(13) .
C36 C37 1.377(11) .
C37 C38 1.393(10) .
C38 C39 1.385(10) .
C38 C40 1.532(10) .
C40 C42 1.525(10) .
C40 C41 1.543(10) .
C44 C45 1.366(10) .
C44 C48 1.392(9) .
C45 C46 1.379(10) .
C46 C47 1.388(10) .
N3A C6A 1.20(3) .
N3A C7A 1.65(3) .
C8A C7A 1.50(4) .
C11A C10A 1.36(3) .
C11A C12A 1.38(3) .
C12A C13A 1.35(3) .
C9A C7A 1.20(4) .
C10A C15A 1.33(3) .
C10A C7A 1.75(4) .
C6A N2A 1.33(3) .
C14A C13A 1.40(3) .
C14A C16A 1.46(4) .
C14A C15A 1.56(4) .
O2A C19A 1.20(4) .
N4A C19A 1.36(3) .
N4A C16A 1.46(3) .
C16A C18A 1.51(4) .
C16A C17A 1.55(4) .
N5A C19A 1.46(4) .

loop_
_geom_hbond_atom_site_label_D
_geom_hbond_atom_site_label_H
_geom_hbond_atom_site_label_A
_geom_hbond_distance_DH
_geom_hbond_distance_HA
_geom_hbond_distance_DA
_geom_hbond_angle_DHA
_geom_hbond_site_symmetry_A
N2 H2 O1S 0.88 2.11 2.879(19) 146.2 .
N3 H3 O6S 0.88 2.31 2.95(2) 129.8 .
N4 H4 O4S 0.88 2.44 3.186(13) 142.4 .
N5 H5 O5S 0.88 2.52 3.352(14) 159.0 .
N8 H8 O2S 0.88 2.34 2.975(10) 129.0 .
N9 H9 O8S 0.88 1.93 2.73(3) 151.5 2_456
N10 H10 Cl3 0.88 2.53 3.336(6) 153.5 .
N11 H11 Cl3 0.88 2.45 3.289(6) 159.3 .
